data_2002682
loop_
_publ_author_name
'Feldmann, J'
'Muenchau, S'
'Mueller-Buschbaum, Hk'

_publ_section_title
;
Kristallstrukturuntersuchung des Kupfer-Cadmium-Oxovanadats Cu Cd V O4
;
_journal_name_full
;
Zeitschrift fuer Naturforschung, Teil B. Anorganische Chemie,
Organische Chemie (42,1987-)
;
_journal_page_first 871
_journal_page_last 874
_journal_volume 50
_journal_year 1995
_chemical_formula_structural 'Cu Cd (V O4)'
_chemical_formula_sum 'Cd Cu O4 V'
_chemical_name_systematic 'Copper(I) cadmium vanadate'
_space_group_IT_number 63
_symmetry_cell_setting orthorhombic
_symmetry_Int_Tables_number 63
_symmetry_space_group_name_Hall '-C 2c 2'
_symmetry_space_group_name_H-M 'C m c m'
_cell_angle_alpha 90
_cell_angle_beta 90
_cell_angle_gamma 90
_cell_formula_units_Z 4
_cell_length_a 5.9213(7)
_cell_length_b 9.065(4)
_cell_length_c 6.635(2)
_cell_volume 356.1
_refine_ls_R_factor_all 0.052
_cod_database_code 2002682

loop_
_symmetry_equiv_pos_as_xyz
x,y,z
x,-y,-z
x,y,1/2-z
x,-y,1/2+z
-x,-y,-z
-x,y,z
-x,-y,1/2+z
-x,y,1/2-z
1/2+x,1/2+y,z
1/2+x,1/2-y,-z
1/2+x,1/2+y,1/2-z
1/2+x,1/2-y,1/2+z
1/2-x,1/2-y,-z
1/2-x,1/2+y,z
1/2-x,1/2-y,1/2+z
1/2-x,1/2+y,1/2-z

loop_
_atom_site_aniso_label
_atom_site_aniso_U_11
_atom_site_aniso_U_12
_atom_site_aniso_U_13
_atom_site_aniso_U_22
_atom_site_aniso_U_23
_atom_site_aniso_U_33
V1 0.0030(8) 0. 0. 0.0074(7) 0. 0.018(1)
Cd1 0.0077(4) 0. 0. 0.0151(4) -0.0007(3) 0.0121(4)
Cu1 0.0404(15) 0. 0. 0.0238(10) 0. 0.0238(11)
O1 0.008(3) -0.007(2) 0. 0.020(3) 0. 0.017(3)
O2 0.014(3) 0. 0. 0.019(3) -0.009(3) 0.029(4)

loop_
_atom_site_label
_atom_site_type_symbol
_atom_site_symmetry_multiplicity
_atom_site_Wyckoff_symbol
_atom_site_fract_x
_atom_site_fract_y
_atom_site_fract_z
_atom_site_occupancy
_atom_site_attached_hydrogens
_atom_site_calc_flag
V1 V5+ 4 c 0. 0.3608(2) 0.75 1. 0 d
Cd1 Cd2+ 4 a 0.5 0.5 0.5 1. 0 d
Cu1 Cu1+ 4 c 0. 0.6874(3) 0.75 1. 0 d
O1 O2- 8 g 0.2386(12) 0.4747(8) 0.75 1. 0 d
O2 O2- 8 f 0. 0.2533(8) 0.5423(13) 1. 0 d

loop_
_atom_type_symbol
_atom_type_oxidation_number
V5+ 5.000
Cd2+ 2.000
Cu1+ 1.000
O2- -2.000
